data_4036814
loop_
_publ_author_name
'Imai, Taro'
'Harigae, Ryo'
'Moriyama, Katsuhiko'
'Togo, Hideo'

_publ_section_title
;
 Preparation of 5-Aryl-2-Alkyltetrazoles with Aromatic Aldehydes,
 Alkylhydrazine, Di-tert-butyl Azodicarboxylate, and
 [Bis(trifluoroacetoxy)iodo]benzene.
;
_journal_issue 9
_journal_name_full 'The Journal of organic chemistry'
_journal_page_first 3975
_journal_page_last 3980
_journal_paper_doi 10.1021/acs.joc.6b00606
_journal_volume 81
_journal_year 2016
_chemical_formula_sum 'C8 H7 N5 O2'
_chemical_formula_weight 205.19
_space_group_crystal_system triclinic
_space_group_IT_number 2
_space_group_name_Hall '-P 1'
_space_group_name_H-M_alt 'P -1'
_atom_sites_solution_hydrogens geom
_cell_angle_alpha 76.6471(12)
_cell_angle_beta 71.3133(14)
_cell_angle_gamma 68.9809(13)
_cell_formula_units_Z 2
_cell_length_a 7.0745(2)
_cell_length_b 7.2465(2)
_cell_length_c 10.1757(3)
_cell_measurement_reflns_used 4180
_cell_measurement_temperature 173
_cell_measurement_theta_max 68.1138
_cell_measurement_theta_min 4.6273
_cell_volume 457.29(2)
_computing_cell_refinement 'SAINT V8.34A (Bruker AXS Inc., 2013)'
_computing_data_collection 'APEX2 (Bruker AXS, 2006)'
_computing_data_reduction 'SAINT V8.34A (Bruker AXS Inc., 2013)'
_computing_molecular_graphics 'XSHEL (Bruker AXS,2002)'
_computing_publication_material 'XCIF (Bruker AXS, 2001)'
_computing_structure_refinement 'SHELXL-2013 (Sheldrick, 2013)'
_computing_structure_solution 'SHELXS-97 (Sheldrick, 1997)'
_diffrn_ambient_temperature 173
_diffrn_detector_area_resol_mean 8.3333
_diffrn_measured_fraction_theta_full 0.970
_diffrn_measured_fraction_theta_max 0.970
_diffrn_measurement_device_type 'Bruker APEXII Ultra CCD area detector'
_diffrn_measurement_method 'Phi and Omega scans'
_diffrn_radiation_monochromator 'Bruker Helios multilayer confocal mirror'
_diffrn_radiation_type CuK\a
_diffrn_radiation_wavelength 1.54178
_diffrn_reflns_av_R_equivalents 0.0127
_diffrn_reflns_av_unetI/netI 0.0113
_diffrn_reflns_limit_h_max 8
_diffrn_reflns_limit_h_min -7
_diffrn_reflns_limit_k_max 8
_diffrn_reflns_limit_k_min -8
_diffrn_reflns_limit_l_max 11
_diffrn_reflns_limit_l_min -12
_diffrn_reflns_number 5978
_diffrn_reflns_theta_full 68.155
_diffrn_reflns_theta_max 68.155
_diffrn_reflns_theta_min 4.627
_diffrn_source 'Bruker TXS fine-focus rotating anode'
_exptl_absorpt_coefficient_mu 0.961
_exptl_absorpt_correction_T_max 0.91
_exptl_absorpt_correction_T_min 0.86
_exptl_absorpt_correction_type empirical
_exptl_absorpt_process_details 'SADABS (Sheldrick 1996)'
_exptl_crystal_colour 'clear colourless'
_exptl_crystal_density_diffrn 1.490
_exptl_crystal_density_method 'not measured'
_exptl_crystal_description plate
_exptl_crystal_F_000 212
_exptl_crystal_size_max 0.200
_exptl_crystal_size_mid 0.200
_exptl_crystal_size_min 0.100
_refine_diff_density_max 0.241
_refine_diff_density_min -0.212
_refine_ls_extinction_method none
_refine_ls_goodness_of_fit_ref 1.035
_refine_ls_hydrogen_treatment constr
_refine_ls_matrix_type full
_refine_ls_number_parameters 137
_refine_ls_number_reflns 1622
_refine_ls_number_restraints 0
_refine_ls_restrained_S_all 1.035
_refine_ls_R_factor_all 0.0345
_refine_ls_R_factor_gt 0.0335
_refine_ls_shift/su_max 0.001
_refine_ls_shift/su_mean 0.000
_refine_ls_structure_factor_coef Fsqd
_refine_ls_weighting_details 'w=1/[\s^2^(Fo^2^)+(0.0505P)^2^+0.1310P] where P=(Fo^2^+2Fc^2^)/3'
_refine_ls_weighting_scheme calc
_refine_ls_wR_factor_gt 0.0929
_refine_ls_wR_factor_ref 0.0938
_reflns_number_gt 1547
_reflns_number_total 1622
_reflns_threshold_expression 'I > 2\s(I)'
_cod_data_source_file jo6b00606_si_002.cif
_cod_data_source_block I
_cod_database_code 4036814

loop_
_space_group_symop_operation_xyz
'x, y, z'
'-x, -y, -z'

loop_
_atom_site_type_symbol
_atom_site_label
_atom_site_fract_x
_atom_site_fract_y
_atom_site_fract_z
_atom_site_U_iso_or_equiv
_atom_site_adp_type
_atom_site_calc_flag
_atom_site_refinement_flags_adp
_atom_site_refinement_flags_posn
_atom_site_occupancy
N N5 0.46772(17) 0.23377(16) 0.22026(11) 0.0366(3) Uani d . . 1
N N3 0.12240(18) 0.88965(16) 0.65512(12) 0.0378(3) Uani d . . 1
N N4 0.00813(17) 0.64530(16) 0.79430(11) 0.0361(3) Uani d . . 1
N N1 -0.04282(18) 0.80318(16) 0.85846(11) 0.0364(3) Uani d . . 1
N N2 0.02269(18) 0.95016(16) 0.77861(12) 0.0395(3) Uani d . . 1
O O2 0.55904(18) 0.30442(16) 0.10691(10) 0.0537(3) Uani d . . 1
O O1 0.45049(16) 0.06599(14) 0.24273(11) 0.0473(3) Uani d . . 1
C C4 0.20395(17) 0.58188(18) 0.55145(12) 0.0279(3) Uani d . . 1
C C2 0.30088(18) 0.26676(18) 0.46862(13) 0.0303(3) Uani d . . 1
H H2A 0.3088 0.13 0.4851 0.036 Uiso calc U R 1
C C1 0.37505(18) 0.35571(18) 0.33538(13) 0.0300(3) Uani d . . 1
C C3 0.21514(18) 0.38096(18) 0.57695(12) 0.0293(3) Uani d . . 1
H H3 0.1635 0.3227 0.6693 0.035 Uiso calc U R 1
C C6 0.36504(19) 0.55487(19) 0.30652(13) 0.0324(3) Uani d . . 1
H H6 0.4162 0.6124 0.2138 0.039 Uiso calc U R 1
C C5 0.27894(18) 0.66763(18) 0.41582(13) 0.0310(3) Uani d . . 1
H H5 0.2707 0.8045 0.3985 0.037 Uiso calc U R 1
C C7 0.11203(18) 0.70396(18) 0.66647(13) 0.0290(3) Uani d . . 1
C C8 -0.1650(3) 0.8149(2) 1.00349(15) 0.0563(4) Uani d . . 1
H H8A -0.0815 0.7211 1.0654 0.085 Uiso calc U R 1
H H8B -0.2929 0.7807 1.0178 0.085 Uiso calc U R 1
H H8C -0.2028 0.9507 1.0249 0.085 Uiso calc U R 1

loop_
_atom_site_aniso_label
_atom_site_aniso_U_11
_atom_site_aniso_U_22
_atom_site_aniso_U_33
_atom_site_aniso_U_12
_atom_site_aniso_U_13
_atom_site_aniso_U_23
N5 0.0340(6) 0.0377(6) 0.0351(6) -0.0069(5) -0.0065(4) -0.0095(5)
N3 0.0427(6) 0.0304(6) 0.0414(6) -0.0107(5) -0.0096(5) -0.0096(5)
N4 0.0427(6) 0.0325(6) 0.0341(6) -0.0104(5) -0.0082(5) -0.0105(4)
N1 0.0418(6) 0.0334(6) 0.0346(6) -0.0068(5) -0.0109(5) -0.0122(4)
N2 0.0460(7) 0.0320(6) 0.0422(6) -0.0086(5) -0.0130(5) -0.0112(5)
O2 0.0659(7) 0.0488(6) 0.0331(5) -0.0146(5) 0.0035(5) -0.0092(4)
O1 0.0543(6) 0.0390(5) 0.0484(6) -0.0156(5) -0.0028(5) -0.0187(4)
C4 0.0220(6) 0.0288(6) 0.0344(7) -0.0058(4) -0.0104(5) -0.0059(5)
C2 0.0291(6) 0.0265(6) 0.0365(7) -0.0084(5) -0.0096(5) -0.0050(5)
C1 0.0242(6) 0.0328(6) 0.0326(6) -0.0059(5) -0.0068(5) -0.0093(5)
C3 0.0290(6) 0.0306(6) 0.0289(6) -0.0099(5) -0.0075(5) -0.0037(5)
C6 0.0289(6) 0.0340(6) 0.0319(6) -0.0101(5) -0.0060(5) -0.0016(5)
C5 0.0285(6) 0.0262(6) 0.0381(7) -0.0077(5) -0.0098(5) -0.0038(5)
C7 0.0262(6) 0.0280(6) 0.0342(6) -0.0055(5) -0.0118(5) -0.0059(5)
C8 0.0784(12) 0.0515(9) 0.0361(8) -0.0180(8) -0.0051(7) -0.0173(7)

loop_
_atom_type_symbol
_atom_type_description
_atom_type_scat_dispersion_real
_atom_type_scat_dispersion_imag
_atom_type_scat_source
C C 0.0181 0.0091 'International Tables Vol C Tables 4.2.6.8 and 6.1.1.4'
H H 0.0000 0.0000 'International Tables Vol C Tables 4.2.6.8 and 6.1.1.4'
N N 0.0311 0.0180 'International Tables Vol C Tables 4.2.6.8 and 6.1.1.4'
O O 0.0492 0.0322 'International Tables Vol C Tables 4.2.6.8 and 6.1.1.4'

loop_
_geom_angle_atom_site_label_1
_geom_angle_atom_site_label_2
_geom_angle_atom_site_label_3
_geom_angle
O2 N5 O1 123.37(11)
O2 N5 C1 118.26(11)
O1 N5 C1 118.37(10)
N2 N3 C7 106.29(11)
N1 N4 C7 101.66(10)
N2 N1 N4 114.05(11)
N2 N1 C8 122.76(11)
N4 N1 C8 123.18(12)
N1 N2 N3 106.14(10)
C5 C4 C3 119.89(11)
C5 C4 C7 119.74(11)
C3 C4 C7 120.37(11)
C3 C2 C1 118.52(11)
C3 C2 H2A 120.7
C1 C2 H2A 120.7
C2 C1 C6 122.61(11)
C2 C1 N5 118.51(11)
C6 C1 N5 118.87(11)
C2 C3 C4 120.26(11)
C2 C3 H3 119.9
C4 C3 H3 119.9
C5 C6 C1 118.33(11)
C5 C6 H6 120.8
C1 C6 H6 120.8
C6 C5 C4 120.39(11)
C6 C5 H5 119.8
C4 C5 H5 119.8
N4 C7 N3 111.86(11)
N4 C7 C4 124.11(11)
N3 C7 C4 124.03(11)
N1 C8 H8A 109.5
N1 C8 H8B 109.5
H8A C8 H8B 109.5
N1 C8 H8C 109.5
H8A C8 H8C 109.5
H8B C8 H8C 109.5

loop_
_geom_bond_atom_site_label_1
_geom_bond_atom_site_label_2
_geom_bond_distance
N5 O2 1.2235(15)
N5 O1 1.2270(15)
N5 C1 1.4674(16)
N3 N2 1.3166(16)
N3 C7 1.3502(16)
N4 N1 1.3279(15)
N4 C7 1.3300(16)
N1 N2 1.3124(16)
N1 C8 1.4561(18)
C4 C5 1.3941(17)
C4 C3 1.3962(16)
C4 C7 1.4674(17)
C2 C3 1.3787(17)
C2 C1 1.3828(17)
C2 H2A 0.95
C1 C6 1.3850(17)
C3 H3 0.95
C6 C5 1.3800(18)
C6 H6 0.95
C5 H5 0.95
C8 H8A 0.98
C8 H8B 0.98
C8 H8C 0.98
